data_8106043
loop_
_publ_author_name
'Brito, Iv\'an'
'B\'orquez, Jorge'
'Simirgiotis, Mario'
'C\'ardenas, Alejandro'

_publ_section_title
;
 Crystal structure of
 5-hydroxy-2-(4-hydroxy-3-methoxyphenyl)-3,7,8-trimethoxy-4H-chromen-4-one,
 C19H18O8
;
_journal_issue 1
_journal_name_full 'Zeitschrift f\"ur Kristallographie - New Crystal Structures'
_journal_page_first 61
_journal_page_last 64
_journal_paper_doi 10.1515/ncrs-2017-0141
_journal_volume 233
_journal_year 2018
_chemical_formula_moiety 'C19 H18 O8'
_chemical_formula_sum 'C19 H18 O8'
_chemical_formula_weight 374.33
_space_group_crystal_system monoclinic
_space_group_IT_number 14
_space_group_name_Hall '-P 2ybc'
_space_group_name_H-M_alt 'P 1 21/c 1'
_atom_sites_solution_hydrogens geom
_cell_angle_alpha 90
_cell_angle_beta 105.368(13)
_cell_angle_gamma 90
_cell_formula_units_Z 4
_cell_length_a 12.689(2)
_cell_length_b 20.321(4)
_cell_length_c 7.0820(13)
_cell_measurement_reflns_used 8970
_cell_measurement_temperature 295(2)
_cell_measurement_theta_max 59.60
_cell_measurement_theta_min 3.61
_cell_volume 1760.8(6)
_computing_cell_refinement 'Bruker. APEX3, SAINT Bruker AXS Inc., Madison, Wisconsin,USA (2016)[27]'
_computing_data_collection 'Bruker. APEX3, SAINT Bruker AXS Inc., Madison, Wisconsin,USA (2016)[27]'
_computing_data_reduction 'Bruker. APEX3, SAINT Bruker AXS Inc., Madison, Wisconsin,USA (2016)[27]'
_computing_molecular_graphics 'Olex2 [29]'
_computing_structure_refinement 'SHELXL-2013 (Sheldrick, 2013)[28]'
_computing_structure_solution 'SHELXT (Sheldrick, 2013)[28]'
_diffrn_ambient_temperature 295(2)
_diffrn_measured_fraction_theta_full 0.793
_diffrn_measured_fraction_theta_max 0.984
_diffrn_measurement_device_type 'Bruker D8-Venture I\mS'
_diffrn_measurement_method '\f and \w'
_diffrn_radiation_type CuK\a
_diffrn_radiation_wavelength 1.54178
_diffrn_reflns_av_R_equivalents 0.3174
_diffrn_reflns_av_unetI/netI 0.1274
_diffrn_reflns_Laue_measured_fraction_full 0.793
_diffrn_reflns_Laue_measured_fraction_max 0.984
_diffrn_reflns_limit_h_max 14
_diffrn_reflns_limit_h_min -14
_diffrn_reflns_limit_k_max 21
_diffrn_reflns_limit_k_min -22
_diffrn_reflns_limit_l_max 7
_diffrn_reflns_limit_l_min -7
_diffrn_reflns_number 27492
_diffrn_reflns_point_group_measured_fraction_full 0.793
_diffrn_reflns_point_group_measured_fraction_max 0.984
_diffrn_reflns_theta_full 67.679
_diffrn_reflns_theta_max 59.635
_diffrn_reflns_theta_min 3.612
_exptl_absorpt_coefficient_mu 0.943
_exptl_absorpt_correction_type none
_exptl_crystal_colour Yellow
_exptl_crystal_density_diffrn 1.412
_exptl_crystal_description Block
_exptl_crystal_F_000 784
_exptl_crystal_size_max 0.22
_exptl_crystal_size_mid 0.20
_exptl_crystal_size_min 0.10
_refine_diff_density_max 0.345
_refine_diff_density_min -0.288
_refine_diff_density_rms 0.073
_refine_ls_extinction_coef 0.0018(4)
_refine_ls_extinction_expression Fc^*^=kFc[1+0.001xFc^2^\l^3^/sin(2\q)]^-1/4^
_refine_ls_extinction_method SHELXL
_refine_ls_goodness_of_fit_ref 0.951
_refine_ls_hydrogen_treatment constr
_refine_ls_matrix_type full
_refine_ls_number_parameters 251
_refine_ls_number_reflns 2531
_refine_ls_number_restraints 0
_refine_ls_restrained_S_all 0.951
_refine_ls_R_factor_all 0.1470
_refine_ls_R_factor_gt 0.0662
_refine_ls_shift/su_max 0.000
_refine_ls_shift/su_mean 0.000
_refine_ls_structure_factor_coef Fsqd
_refine_ls_weighting_details 'w=1/[\s^2^(Fo^2^)+(0.0810P)^2^] where P=(Fo^2^+2Fc^2^)/3'
_refine_ls_weighting_scheme calc
_refine_ls_wR_factor_gt 0.1465
_refine_ls_wR_factor_ref 0.1788
_reflns_Friedel_coverage 0.000
_reflns_Friedel_fraction_full .
_reflns_Friedel_fraction_max .
_reflns_number_gt 1251
_reflns_number_total 2531
_reflns_threshold_expression 'I > 2\s(I)'
_cod_data_source_file suppl_ncrs-2017-0141_suppl.cif
_cod_data_source_block shelx
_cod_original_sg_symbol_H-M 'P 21/c'
_cod_database_code 8106043
_shelx_space_group_comment
;
The symmetry employed for this shelxl refinement is uniquely defined
by the following loop, which should always be used as a source of
symmetry information in preference to the above space-group names.
They are only intended as comments.
;
_shelxl_version_number 2013-4
_publcif_info_exptl_table_max_cols 4
_publcif_info_exptl_table_use_headnotes n

loop_
_space_group_symop_operation_xyz
'x, y, z'
'-x, y+1/2, -z+1/2'
'-x, -y, -z'
'x, -y-1/2, z-1/2'

loop_
_atom_site_label
_atom_site_type_symbol
_atom_site_fract_x
_atom_site_fract_y
_atom_site_fract_z
_atom_site_U_iso_or_equiv
_atom_site_adp_type
_atom_site_occupancy
_atom_site_site_symmetry_order
_atom_site_calc_flag
_atom_site_refinement_flags_posn
_atom_site_refinement_flags_adp
_atom_site_refinement_flags_occupancy
_atom_site_disorder_assembly
_atom_site_disorder_group
O1 O 0.6930(2) 0.39194(13) 0.6743(4) 0.0469(9) Uani 1 1 d . . . . .
O2 O 0.4768(2) 0.39502(15) 0.6405(5) 0.0586(10) Uani 1 1 d . . . . .
O3 O 0.3695(2) 0.28331(15) 0.6637(5) 0.0666(11) Uani 1 1 d . . . . .
O4 O 0.6911(2) 0.15607(13) 0.7049(5) 0.0654(10) Uani 1 1 d . . . . .
H4 H 0.7569 0.1618 0.7230 0.098 Uiso 1 1 calc R U . . .
O5 O 0.8656(2) 0.22207(14) 0.6981(5) 0.0586(10) Uani 1 1 d . . . . .
O6 O 0.9641(2) 0.34225(13) 0.6641(4) 0.0538(9) Uani 1 1 d . . . . .
O7 O 1.0806(2) 0.56956(13) 0.7812(5) 0.0570(10) Uani 1 1 d . . . . .
O8 O 0.9222(2) 0.66056(13) 0.6624(5) 0.0620(10) Uani 1 1 d . . . . .
H8 H 0.9888 0.6646 0.7001 0.093 Uiso 1 1 calc R U . . .
C1' C 0.8346(3) 0.46317(19) 0.6687(7) 0.0406(12) Uani 1 1 d . . . . .
C2' C 0.9446(3) 0.4822(2) 0.7249(7) 0.0453(13) Uani 1 1 d . . . . .
H2' H 0.9983 0.4502 0.7637 0.054 Uiso 1 1 calc R U . . .
C3' C 0.9753(3) 0.5473(2) 0.7243(6) 0.0423(12) Uani 1 1 d . . . . .
C4' C 0.8951(4) 0.5955(2) 0.6645(7) 0.0458(12) Uani 1 1 d . . . . .
C5' C 0.7876(3) 0.5781(2) 0.6054(7) 0.0486(13) Uani 1 1 d . . . . .
H5' H 0.7347 0.6103 0.5619 0.058 Uiso 1 1 calc R U . . .
C6' C 0.7563(3) 0.5127(2) 0.6097(7) 0.0479(13) Uani 1 1 d . . . . .
H6' H 0.6825 0.5018 0.5729 0.057 Uiso 1 1 calc R U . . .
C2 C 0.8006(3) 0.3949(2) 0.6779(6) 0.0389(12) Uani 1 1 d . . . . .
C3 C 0.8600(3) 0.3391(2) 0.6846(6) 0.0424(12) Uani 1 1 d . . . . .
C4 C 0.8125(3) 0.2743(2) 0.6939(6) 0.0446(12) Uani 1 1 d . . . . .
C5 C 0.6404(4) 0.2148(2) 0.6947(7) 0.0473(13) Uani 1 1 d . . . . .
C6 C 0.5310(4) 0.2166(2) 0.6854(7) 0.0538(14) Uani 1 1 d . . . . .
H6 H 0.4926 0.1776 0.6859 0.065 Uiso 1 1 calc R U . . .
C7 C 0.4774(3) 0.2771(2) 0.6750(7) 0.0489(13) Uani 1 1 d . . . . .
C8 C 0.5325(3) 0.3358(2) 0.6675(7) 0.0464(12) Uani 1 1 d . . . . .
C9 C 0.6415(3) 0.3330(2) 0.6786(6) 0.0399(12) Uani 1 1 d . . . . .
C10 C 0.6998(3) 0.2739(2) 0.6918(6) 0.0419(12) Uani 1 1 d . . . . .
C16 C 0.4761(5) 0.4283(3) 0.8144(10) 0.109(2) Uani 1 1 d . . . . .
H16A H 0.4480 0.4720 0.7836 0.163 Uiso 1 1 calc R U . . .
H16B H 0.5492 0.4307 0.8977 0.163 Uiso 1 1 calc R U . . .
H16C H 0.4306 0.4049 0.8805 0.163 Uiso 1 1 calc R U . . .
C17 C 0.3041(4) 0.2245(2) 0.6496(8) 0.0830(19) Uani 1 1 d . . . . .
H17C H 0.3098 0.1992 0.5383 0.125 Uiso 1 1 calc R U . . .
H17A H 0.2291 0.2365 0.6347 0.125 Uiso 1 1 calc R U . . .
H17B H 0.3298 0.1988 0.7664 0.125 Uiso 1 1 calc R U . . .
C18 C 1.0481(4) 0.3224(2) 0.8311(8) 0.0777(19) Uani 1 1 d . . . . .
H18A H 1.1181 0.3326 0.8109 0.117 Uiso 1 1 calc R U . . .
H18B H 1.0430 0.2759 0.8505 0.117 Uiso 1 1 calc R U . . .
H18C H 1.0396 0.3454 0.9446 0.117 Uiso 1 1 calc R U . . .
C19 C 1.1645(3) 0.5215(2) 0.8348(7) 0.0569(14) Uani 1 1 d . . . . .
H19A H 1.1604 0.4923 0.7265 0.085 Uiso 1 1 calc R U . . .
H19B H 1.1554 0.4968 0.9450 0.085 Uiso 1 1 calc R U . . .
H19C H 1.2345 0.5429 0.8691 0.085 Uiso 1 1 calc R U . . .

loop_
_atom_site_aniso_label
_atom_site_aniso_U_11
_atom_site_aniso_U_22
_atom_site_aniso_U_33
_atom_site_aniso_U_23
_atom_site_aniso_U_13
_atom_site_aniso_U_12
O1 0.0347(17) 0.0359(18) 0.070(2) 0.0001(16) 0.0140(16) 0.0021(14)
O2 0.0424(19) 0.047(2) 0.085(3) -0.0014(19) 0.0144(18) 0.0092(15)
O3 0.039(2) 0.064(2) 0.098(3) -0.003(2) 0.0189(19) -0.0091(16)
O4 0.059(2) 0.035(2) 0.095(3) 0.0045(18) 0.009(2) 0.0038(15)
O5 0.051(2) 0.039(2) 0.083(3) -0.0042(17) 0.0129(18) 0.0120(15)
O6 0.0352(18) 0.053(2) 0.073(3) -0.0025(17) 0.0131(17) 0.0039(15)
O7 0.0350(18) 0.0410(19) 0.092(3) -0.0010(18) 0.0121(17) -0.0045(15)
O8 0.0511(19) 0.0349(19) 0.103(3) 0.0044(18) 0.025(2) 0.0027(15)
C1' 0.040(3) 0.032(3) 0.051(3) 0.001(2) 0.015(2) 0.002(2)
C2' 0.042(3) 0.034(3) 0.061(4) 0.003(2) 0.016(3) 0.005(2)
C3' 0.035(3) 0.042(3) 0.050(3) 0.000(2) 0.010(2) -0.001(2)
C4' 0.048(3) 0.028(3) 0.065(4) 0.000(2) 0.020(3) 0.002(2)
C5' 0.041(3) 0.035(3) 0.072(4) 0.003(3) 0.018(3) 0.006(2)
C6' 0.034(3) 0.048(3) 0.059(4) -0.003(3) 0.008(2) -0.001(2)
C2 0.034(3) 0.037(3) 0.046(3) -0.003(2) 0.009(2) 0.002(2)
C3 0.035(3) 0.040(3) 0.052(3) -0.001(2) 0.011(2) -0.001(2)
C4 0.043(3) 0.036(3) 0.051(3) -0.005(2) 0.004(2) 0.002(2)
C5 0.046(3) 0.039(3) 0.052(3) 0.003(2) 0.005(3) 0.002(2)
C6 0.046(3) 0.057(4) 0.055(4) 0.004(3) 0.007(3) -0.012(3)
C7 0.035(3) 0.053(3) 0.058(4) 0.001(3) 0.011(2) -0.002(2)
C8 0.037(3) 0.048(3) 0.054(3) 0.000(3) 0.012(2) 0.003(2)
C9 0.036(3) 0.034(3) 0.048(3) -0.003(2) 0.007(2) -0.003(2)
C10 0.036(3) 0.040(3) 0.046(3) -0.002(2) 0.004(2) -0.001(2)
C16 0.125(5) 0.076(5) 0.118(6) -0.022(4) 0.018(4) 0.039(4)
C17 0.056(3) 0.088(4) 0.105(5) -0.008(4) 0.020(3) -0.038(3)
C18 0.044(3) 0.054(3) 0.119(5) -0.001(3) -0.007(3) 0.010(3)
C19 0.034(3) 0.056(3) 0.074(4) 0.003(3) 0.004(3) -0.001(2)

loop_
_atom_type_symbol
_atom_type_description
_atom_type_scat_dispersion_real
_atom_type_scat_dispersion_imag
_atom_type_scat_source
C C 0.0181 0.0091 'International Tables Vol C Tables 4.2.6.8 and 6.1.1.4'
H H 0.0000 0.0000 'International Tables Vol C Tables 4.2.6.8 and 6.1.1.4'
O O 0.0492 0.0322 'International Tables Vol C Tables 4.2.6.8 and 6.1.1.4'

loop_
_geom_angle_atom_site_label_1
_geom_angle_atom_site_label_2
_geom_angle_atom_site_label_3
_geom_angle
_geom_angle_site_symmetry_1
_geom_angle_site_symmetry_3
C2 O1 C9 121.4(3) . .
C8 O2 C16 114.7(4) . .
C7 O3 C17 118.7(4) . .
C5 O4 H4 109.5 . .
C3 O6 C18 115.4(4) . .
C3' O7 C19 117.2(3) . .
C4' O8 H8 109.5 . .
C6' C1' C2' 117.5(4) . .
C6' C1' C2 120.2(4) . .
C2' C1' C2 122.3(4) . .
C3' C2' C1' 121.6(4) . .
C3' C2' H2' 119.2 . .
C1' C2' H2' 119.2 . .
O7 C3' C2' 124.8(4) . .
O7 C3' C4' 115.8(4) . .
C2' C3' C4' 119.4(4) . .
C5' C4' O8 118.8(4) . .
C5' C4' C3' 120.1(4) . .
O8 C4' C3' 121.1(4) . .
C4' C5' C6' 120.7(4) . .
C4' C5' H5' 119.7 . .
C6' C5' H5' 119.7 . .
C5' C6' C1' 120.7(4) . .
C5' C6' H6' 119.6 . .
C1' C6' H6' 119.6 . .
C3 C2 O1 120.7(4) . .
C3 C2 C1' 128.9(4) . .
O1 C2 C1' 110.4(3) . .
C2 C3 O6 120.1(4) . .
C2 C3 C4 121.6(4) . .
O6 C3 C4 118.0(4) . .
O5 C4 C10 121.8(4) . .
O5 C4 C3 122.7(4) . .
C10 C4 C3 115.5(4) . .
O4 C5 C6 119.1(4) . .
O4 C5 C10 120.2(4) . .
C6 C5 C10 120.7(4) . .
C5 C6 C7 119.8(4) . .
C5 C6 H6 120.1 . .
C7 C6 H6 120.1 . .
O3 C7 C8 115.2(4) . .
O3 C7 C6 123.7(4) . .
C8 C7 C6 121.0(4) . .
C9 C8 O2 121.2(4) . .
C9 C8 C7 118.2(4) . .
O2 C8 C7 120.6(4) . .
C8 C9 O1 116.4(4) . .
C8 C9 C10 123.3(4) . .
O1 C9 C10 120.3(4) . .
C9 C10 C5 117.0(4) . .
C9 C10 C4 120.4(4) . .
C5 C10 C4 122.6(4) . .
O2 C16 H16A 109.5 . .
O2 C16 H16B 109.5 . .
H16A C16 H16B 109.5 . .
O2 C16 H16C 109.5 . .
H16A C16 H16C 109.5 . .
H16B C16 H16C 109.5 . .
O3 C17 H17C 109.5 . .
O3 C17 H17A 109.5 . .
H17C C17 H17A 109.5 . .
O3 C17 H17B 109.5 . .
H17C C17 H17B 109.5 . .
H17A C17 H17B 109.5 . .
O6 C18 H18A 109.5 . .
O6 C18 H18B 109.5 . .
H18A C18 H18B 109.5 . .
O6 C18 H18C 109.5 . .
H18A C18 H18C 109.5 . .
H18B C18 H18C 109.5 . .
O7 C19 H19A 109.5 . .
O7 C19 H19B 109.5 . .
H19A C19 H19B 109.5 . .
O7 C19 H19C 109.5 . .
H19A C19 H19C 109.5 . .
H19B C19 H19C 109.5 . .

loop_
_geom_bond_atom_site_label_1
_geom_bond_atom_site_label_2
_geom_bond_distance
_geom_bond_site_symmetry_2
O1 C2 1.359(4) .
O1 C9 1.369(4) .
O2 C8 1.382(5) .
O2 C16 1.407(6) .
O3 C7 1.356(5) .
O3 C17 1.443(5) .
O4 C5 1.349(5) .
O4 H4 0.8200 .
O5 C4 1.253(4) .
O6 C3 1.368(4) .
O6 C18 1.424(5) .
O7 C3' 1.367(4) .
O7 C19 1.420(4) .
O8 C4' 1.367(4) .
O8 H8 0.8200 .
C1' C6' 1.398(5) .
C1' C2' 1.401(5) .
C1' C2 1.460(5) .
C2' C3' 1.379(5) .
C2' H2' 0.9300 .
C3' C4' 1.394(5) .
C4' C5' 1.364(5) .
C5' C6' 1.389(5) .
C5' H5' 0.9300 .
C6' H6' 0.9300 .
C2 C3 1.355(5) .
C3 C4 1.457(5) .
C4 C10 1.427(5) .
C5 C6 1.373(5) .
C5 C10 1.420(5) .
C6 C7 1.396(6) .
C6 H6 0.9300 .
C7 C8 1.392(6) .
C8 C9 1.366(5) .
C9 C10 1.400(5) .
C16 H16A 0.9600 .
C16 H16B 0.9600 .
C16 H16C 0.9600 .
C17 H17C 0.9600 .
C17 H17A 0.9600 .
C17 H17B 0.9600 .
C18 H18A 0.9600 .
C18 H18B 0.9600 .
C18 H18C 0.9600 .
C19 H19A 0.9600 .
C19 H19B 0.9600 .
C19 H19C 0.9600 .

loop_
_publcif_info_datablock.id
_publcif_info_datablock.publ_exptl
_publcif_info_datablock.publ_geom
_publcif_info_datablock.structure
{24a507c5-38ba-46fd-96d6-9d691e1f63d5} y y y

loop_
_publcif_info_exptl_table_extra_item
sin_theta_over_lambda_max

loop_
_publcif_info_tables.block_id
_publcif_info_tables.reference_item
{24a507c5-38ba-46fd-96d6-9d691e1f63d5} '_publcif_info_datablock.publ_exptl'

loop_
_publcif_info_cif.paper_type
EE
